data_4111428
loop_
_publ_author_name
'P. Venkateswara Rao'
'Sumit Bhaduri'
'Jianfeng Jiang'
'Daewon Hong'
'R. H. Holm'

_publ_section_title
;
 On [Fe4S4]2+-(\m2-SR)-MII Bridge Formation in the Synthesis of an
 A-Cluster Analogue of Carbon Monoxide Dehydrogenase/Acetylcoenzyme A
 Synthase
;
_journal_name_full 'Journal of the American Chemical Society'
_journal_page_first 1933
_journal_page_last 1945
_journal_paper_doi 10.1021/ja040222n
_journal_volume 127
_journal_year 2005
_chemical_formula_sum 'C32 H29 Cl P2 Pt S'
_chemical_formula_weight 738.09
_chemical_name_systematic
; 
 ? 
;
_space_group_IT_number 14
_symmetry_cell_setting monoclinic
_symmetry_space_group_name_Hall '-P 2yn'
_symmetry_space_group_name_H-M 'P 1 21/n 1'
_atom_sites_solution_hydrogens geom
_atom_sites_solution_primary direct
_atom_sites_solution_secondary difmap
_audit_creation_method SHELXL-97
_cell_angle_alpha 90.00
_cell_angle_beta 90.842(8)
_cell_angle_gamma 90.00
_cell_formula_units_Z 4
_cell_length_a 11.840(5)
_cell_length_b 14.971(7)
_cell_length_c 16.114(7)
_cell_measurement_temperature 273(2)
_cell_volume 2856(2)
_computing_cell_refinement 'Bruker SMART'
_computing_data_collection 'Bruker SMART'
_computing_data_reduction 'Bruker SAINT'
_computing_molecular_graphics 'Bruker SHELXTL'
_computing_publication_material 'Bruker SHELXTL'
_computing_structure_refinement 'SHELXL-97 (Sheldrick, 1997)'
_computing_structure_solution 'SHELXS-97 (Sheldrick, 1990)'
_diffrn_ambient_temperature 273(2)
_diffrn_measured_fraction_theta_full 0.999
_diffrn_measured_fraction_theta_max 0.999
_diffrn_measurement_device_type 'CCD area detector'
_diffrn_measurement_method 'phi and omega scans'
_diffrn_radiation_monochromator graphite
_diffrn_radiation_source 'fine-focus sealed tube'
_diffrn_radiation_type MoK\a
_diffrn_radiation_wavelength 0.71073
_diffrn_reflns_av_R_equivalents 0.0615
_diffrn_reflns_av_sigmaI/netI 0.0653
_diffrn_reflns_limit_h_max 9
_diffrn_reflns_limit_h_min -12
_diffrn_reflns_limit_k_max 16
_diffrn_reflns_limit_k_min -16
_diffrn_reflns_limit_l_max 16
_diffrn_reflns_limit_l_min -17
_diffrn_reflns_number 11720
_diffrn_reflns_theta_full 22.50
_diffrn_reflns_theta_max 22.50
_diffrn_reflns_theta_min 1.86
_exptl_absorpt_coefficient_mu 5.212
_exptl_absorpt_correction_type none
_exptl_crystal_density_diffrn 1.717
_exptl_crystal_density_meas 0
_exptl_crystal_F_000 1448
_refine_diff_density_max 3.489
_refine_diff_density_min -1.826
_refine_diff_density_rms 0.238
_refine_ls_extinction_method none
_refine_ls_goodness_of_fit_ref 1.195
_refine_ls_hydrogen_treatment mixed
_refine_ls_matrix_type full
_refine_ls_number_parameters 334
_refine_ls_number_reflns 3734
_refine_ls_number_restraints 0
_refine_ls_restrained_S_all 1.195
_refine_ls_R_factor_all 0.0832
_refine_ls_R_factor_gt 0.0700
_refine_ls_shift/su_max 0.000
_refine_ls_shift/su_mean 0.000
_refine_ls_structure_factor_coef Fsqd
_refine_ls_weighting_details 'calc w=1/[\s^2^(Fo^2^)+(0.0819P)^2^+26.0378P] where P=(Fo^2^+2Fc^2^)/3'
_refine_ls_weighting_scheme calc
_refine_ls_wR_factor_gt 0.1622
_refine_ls_wR_factor_ref 0.1686
_reflns_number_gt 3225
_reflns_number_total 3734
_reflns_threshold_expression >2sigma(I)
_cod_data_source_file ja040222n_01.cif
_cod_data_source_block 0000
_cod_database_code 4111428

loop_
_symmetry_equiv_pos_as_xyz
'x, y, z'
'-x+1/2, y+1/2, -z+1/2'
'-x, -y, -z'
'x-1/2, -y-1/2, z-1/2'

loop_
_atom_site_label
_atom_site_type_symbol
_atom_site_fract_x
_atom_site_fract_y
_atom_site_fract_z
_atom_site_U_iso_or_equiv
_atom_site_adp_type
_atom_site_occupancy
_atom_site_symmetry_multiplicity
_atom_site_calc_flag
_atom_site_refinement_flags
C18 C -0.0137(16) 0.7902(12) 0.5889(10) 0.049(5) Uani 1 1 d .
H18 H -0.0598 0.7811 0.6343 0.059 Uiso 1 1 calc R
Pt1 Pt 0.13817(5) 0.84437(3) 0.23120(3) 0.0240(3) Uani 1 1 d .
P2 P 0.2137(3) 0.8418(2) 0.3622(2) 0.0269(9) Uani 1 1 d .
S1 S 0.0844(4) 0.8576(3) 0.0928(2) 0.0365(10) Uani 1 1 d .
P1 P -0.0370(3) 0.7993(2) 0.2533(2) 0.0252(9) Uani 1 1 d .
Cl1 Cl 0.3202(3) 0.8851(3) 0.1866(2) 0.0370(9) Uani 1 1 d .
C9 C -0.1400(14) 0.8859(10) 0.2722(8) 0.033(4) Uani 1 1 d .
C3 C -0.0642(13) 0.7127(10) 0.3290(9) 0.031(4) Uani 1 1 d .
C15 C 0.1254(12) 0.8161(9) 0.4515(9) 0.027(3) Uani 1 1 d .
C1 C -0.0657(15) 0.8236(10) 0.0880(9) 0.041(4) Uani 1 1 d .
H1A H -0.1137 0.8750 0.0975 0.050 Uiso 1 1 calc R
H1B H -0.0839 0.7997 0.0334 0.050 Uiso 1 1 calc R
C27 C 0.3329(13) 0.7633(9) 0.3679(8) 0.028(3) Uani 1 1 d .
C4 C -0.0025(14) 0.6317(9) 0.3220(9) 0.033(4) Uani 1 1 d .
H4 H 0.0503 0.6252 0.2802 0.039 Uiso 1 1 calc R
C2 C -0.0868(13) 0.7529(10) 0.1538(8) 0.031(4) Uani 1 1 d .
H2A H -0.0459 0.6986 0.1410 0.037 Uiso 1 1 calc R
H2B H -0.1667 0.7390 0.1562 0.037 Uiso 1 1 calc R
C7 C -0.1595(14) 0.6496(10) 0.4455(9) 0.037(4) Uani 1 1 d .
H7 H -0.2122 0.6548 0.4875 0.045 Uiso 1 1 calc R
C22 C 0.2597(14) 1.0246(10) 0.3426(9) 0.038(4) Uani 1 1 d .
H22 H 0.2271 1.0178 0.2902 0.046 Uiso 1 1 calc R
C10 C -0.2510(13) 0.8721(10) 0.2646(9) 0.030(4) Uani 1 1 d .
H10 H -0.2756 0.8145 0.2527 0.036 Uiso 1 1 calc R
C20 C 0.1412(14) 0.7421(10) 0.5033(9) 0.036(4) Uani 1 1 d .
H20 H 0.1990 0.7016 0.4935 0.043 Uiso 1 1 calc R
C16 C 0.0413(13) 0.8778(10) 0.4717(9) 0.035(4) Uani 1 1 d .
H16 H 0.0322 0.9281 0.4384 0.042 Uiso 1 1 calc R
C21 C 0.2703(13) 0.9502(9) 0.3950(9) 0.032(4) Uani 1 1 d .
C23 C 0.2972(16) 1.1083(11) 0.3677(11) 0.049(5) Uani 1 1 d .
H23 H 0.2909 1.1569 0.3321 0.058 Uiso 1 1 calc R
C5 C -0.0203(14) 0.5635(10) 0.3760(9) 0.036(4) Uani 1 1 d .
H5 H 0.0217 0.5113 0.3717 0.043 Uiso 1 1 calc R
C32 C 0.3084(14) 0.6726(10) 0.3584(10) 0.040(4) Uani 1 1 d .
H32 H 0.2343 0.6530 0.3512 0.048 Uiso 1 1 calc R
C17 C -0.0285(15) 0.8674(11) 0.5384(10) 0.046(5) Uani 1 1 d .
H17 H -0.0838 0.9095 0.5502 0.055 Uiso 1 1 calc R
C30 C 0.5071(17) 0.6404(12) 0.3701(10) 0.048(5) Uani 1 1 d .
H30 H 0.5653 0.5987 0.3726 0.058 Uiso 1 1 calc R
C14 C -0.1049(15) 0.9736(11) 0.2903(9) 0.042(4) Uani 1 1 d .
H14 H -0.0280 0.9858 0.2946 0.050 Uiso 1 1 calc R
C31 C 0.3968(17) 0.6133(12) 0.3600(11) 0.053(5) Uani 1 1 d .
H31 H 0.3816 0.5527 0.3540 0.063 Uiso 1 1 calc R
C26 C 0.3157(14) 0.9639(10) 0.4729(10) 0.041(4) Uani 1 1 d .
H26 H 0.3206 0.9162 0.5097 0.050 Uiso 1 1 calc R
C8 C -0.1411(12) 0.7213(11) 0.3916(9) 0.034(4) Uani 1 1 d .
H8 H -0.1807 0.7744 0.3982 0.040 Uiso 1 1 calc R
C6 C -0.0993(14) 0.5711(10) 0.4363(10) 0.039(4) Uani 1 1 d .
H6 H -0.1127 0.5231 0.4715 0.047 Uiso 1 1 calc R
C12 C -0.2923(17) 1.0236(12) 0.2943(9) 0.047(5) Uani 1 1 d .
H12 H -0.3438 1.0693 0.3034 0.056 Uiso 1 1 calc R
C13 C -0.1804(16) 1.0416(12) 0.3020(10) 0.048(5) Uani 1 1 d .
H13 H -0.1554 1.0989 0.3148 0.058 Uiso 1 1 calc R
C19 C 0.0684(16) 0.7296(11) 0.5706(10) 0.049(5) Uani 1 1 d .
H19 H 0.0764 0.6789 0.6034 0.059 Uiso 1 1 calc R
C11 C -0.3329(15) 0.9391(12) 0.2734(10) 0.049(5) Uani 1 1 d .
H11 H -0.4096 0.9277 0.2658 0.058 Uiso 1 1 calc R
C28 C 0.4429(14) 0.7901(11) 0.3757(10) 0.040(4) Uani 1 1 d .
H28 H 0.4588 0.8507 0.3806 0.049 Uiso 1 1 calc R
C24 C 0.3432(16) 1.1185(11) 0.4451(11) 0.050(5) Uani 1 1 d .
H24 H 0.3676 1.1745 0.4627 0.060 Uiso 1 1 calc R
C29 C 0.5297(14) 0.7305(13) 0.3766(9) 0.046(5) Uani 1 1 d .
H29 H 0.6039 0.7504 0.3814 0.055 Uiso 1 1 calc R
C25 C 0.3539(16) 1.0461(12) 0.4975(10) 0.053(5) Uani 1 1 d .
H25 H 0.3872 1.0532 0.5497 0.063 Uiso 1 1 calc R

loop_
_atom_site_aniso_label
_atom_site_aniso_U_11
_atom_site_aniso_U_22
_atom_site_aniso_U_33
_atom_site_aniso_U_23
_atom_site_aniso_U_13
_atom_site_aniso_U_12
C18 0.062(12) 0.037(11) 0.049(11) -0.003(8) 0.021(9) -0.013(10)
Pt1 0.0320(4) 0.0121(3) 0.0280(4) -0.0007(2) 0.0040(2) -0.0022(3)
P2 0.034(2) 0.015(2) 0.032(2) -0.0014(16) -0.0003(17) -0.0021(17)
S1 0.050(3) 0.030(2) 0.029(2) 0.0025(16) 0.0021(18) -0.0071(19)
P1 0.029(2) 0.0131(19) 0.033(2) 0.0010(16) 0.0036(17) -0.0006(17)
Cl1 0.036(2) 0.036(2) 0.039(2) -0.0057(18) 0.0140(18) -0.0103(18)
C9 0.049(11) 0.022(8) 0.026(8) 0.002(7) 0.014(7) -0.009(8)
C3 0.036(9) 0.023(9) 0.034(9) -0.002(7) -0.007(7) 0.000(7)
C15 0.029(9) 0.009(7) 0.042(9) 0.004(6) 0.000(7) -0.014(6)
C1 0.062(12) 0.030(9) 0.032(9) 0.015(7) 0.000(8) 0.001(8)
C27 0.036(10) 0.021(8) 0.027(8) -0.002(6) -0.001(7) -0.004(7)
C4 0.046(10) 0.009(8) 0.042(9) -0.004(6) -0.003(8) -0.002(7)
C2 0.032(9) 0.028(9) 0.032(8) -0.004(7) 0.003(7) 0.000(7)
C7 0.038(9) 0.040(10) 0.034(9) 0.014(7) 0.007(7) 0.002(8)
C22 0.057(11) 0.024(9) 0.034(9) 0.002(7) 0.025(8) 0.012(8)
C10 0.033(10) 0.024(8) 0.032(8) -0.007(6) 0.010(7) 0.000(7)
C20 0.047(10) 0.023(9) 0.037(9) 0.001(7) -0.007(8) 0.008(8)
C16 0.045(10) 0.020(8) 0.040(9) 0.001(7) 0.003(8) 0.002(8)
C21 0.040(9) 0.007(7) 0.048(10) 0.003(7) 0.016(8) 0.001(7)
C23 0.074(13) 0.021(9) 0.052(11) -0.008(8) 0.022(10) -0.007(9)
C5 0.050(11) 0.019(8) 0.039(9) -0.003(7) -0.007(8) -0.003(8)
C32 0.033(9) 0.025(9) 0.061(11) -0.001(8) -0.006(8) 0.001(8)
C17 0.050(11) 0.030(10) 0.059(11) -0.006(8) 0.025(9) -0.005(8)
C30 0.060(13) 0.039(12) 0.044(10) -0.005(8) -0.012(9) 0.026(10)
C14 0.046(10) 0.047(11) 0.033(9) -0.004(8) 0.000(8) -0.007(9)
C31 0.079(16) 0.027(10) 0.052(11) -0.005(8) -0.007(10) 0.006(10)
C26 0.060(11) 0.024(9) 0.040(10) -0.003(7) 0.001(8) -0.006(8)
C8 0.026(9) 0.046(10) 0.029(8) 0.003(7) -0.008(7) 0.001(8)
C6 0.054(11) 0.021(9) 0.042(10) 0.015(7) -0.010(9) -0.015(8)
C12 0.071(14) 0.038(11) 0.031(9) 0.001(8) 0.001(9) 0.032(10)
C13 0.059(13) 0.034(10) 0.052(11) 0.001(8) 0.002(9) 0.019(10)
C19 0.078(14) 0.025(9) 0.045(10) 0.016(8) -0.004(10) -0.008(10)
C11 0.042(11) 0.056(13) 0.047(10) 0.010(9) -0.003(8) 0.012(10)
C28 0.040(11) 0.025(9) 0.057(11) -0.004(8) 0.009(8) 0.008(8)
C24 0.075(14) 0.024(9) 0.052(12) -0.009(8) 0.018(10) -0.019(9)
C29 0.033(10) 0.070(14) 0.035(9) -0.003(9) 0.005(8) 0.003(10)
C25 0.076(14) 0.044(12) 0.039(10) -0.020(9) -0.003(9) -0.014(10)

loop_
_atom_type_symbol
_atom_type_description
_atom_type_scat_dispersion_real
_atom_type_scat_dispersion_imag
_atom_type_scat_source
C C 0.0033 0.0016 'International Tables Vol C Tables 4.2.6.8 and 6.1.1.4'
H H 0.0000 0.0000 'International Tables Vol C Tables 4.2.6.8 and 6.1.1.4'
P P 0.1023 0.0942 'International Tables Vol C Tables 4.2.6.8 and 6.1.1.4'
S S 0.1246 0.1234 'International Tables Vol C Tables 4.2.6.8 and 6.1.1.4'
Cl Cl 0.1484 0.1585 'International Tables Vol C Tables 4.2.6.8 and 6.1.1.4'
Pt Pt -1.7033 8.3905 'International Tables Vol C Tables 4.2.6.8 and 6.1.1.4'

loop_
_geom_angle_atom_site_label_1
_geom_angle_atom_site_label_2
_geom_angle_atom_site_label_3
_geom_angle
C19 C18 C17 119.9(15)
P1 Pt1 P2 101.63(14)
P1 Pt1 S1 86.34(14)
P2 Pt1 S1 171.89(14)
P1 Pt1 Cl1 171.22(13)
P2 Pt1 Cl1 86.52(14)
S1 Pt1 Cl1 85.62(14)
C21 P2 C15 99.8(6)
C21 P2 C27 105.9(7)
C15 P2 C27 105.9(6)
C21 P2 Pt1 112.9(5)
C15 P2 Pt1 120.7(5)
C27 P2 Pt1 110.3(4)
C1 S1 Pt1 105.5(5)
C9 P1 C3 105.8(7)
C9 P1 C2 102.1(7)
C3 P1 C2 105.1(7)
C9 P1 Pt1 116.3(5)
C3 P1 Pt1 120.1(5)
C2 P1 Pt1 105.3(5)
C10 C9 C14 116.8(15)
C10 C9 P1 122.6(12)
C14 C9 P1 120.4(13)
C8 C3 C4 118.9(14)
C8 C3 P1 123.6(12)
C4 C3 P1 117.4(11)
C20 C15 C16 118.2(14)
C20 C15 P2 124.2(12)
C16 C15 P2 117.4(11)
C2 C1 S1 109.2(11)
C28 C27 C32 119.5(14)
C28 C27 P2 123.1(11)
C32 C27 P2 117.2(12)
C5 C4 C3 120.3(15)
C1 C2 P1 107.0(10)
C6 C7 C8 120.0(15)
C23 C22 C21 121.1(16)
C9 C10 C11 124.1(16)
C15 C20 C19 119.1(15)
C17 C16 C15 123.0(15)
C26 C21 C22 117.5(14)
C26 C21 P2 122.2(11)
C22 C21 P2 120.1(12)
C24 C23 C22 119.3(16)
C4 C5 C6 120.6(15)
C31 C32 C27 118.0(16)
C16 C17 C18 117.9(16)
C31 C30 C29 118.8(16)
C13 C14 C9 122.1(17)
C32 C31 C30 122.3(17)
C25 C26 C21 121.5(15)
C3 C8 C7 119.7(15)
C5 C6 C7 120.4(14)
C13 C12 C11 122.4(16)
C12 C13 C14 118.6(17)
C18 C19 C20 121.7(15)
C12 C11 C10 115.9(16)
C29 C28 C27 121.8(16)
C23 C24 C25 120.3(16)
C28 C29 C30 119.6(17)
C26 C25 C24 120.2(16)

loop_
_geom_bond_atom_site_label_1
_geom_bond_atom_site_label_2
_geom_bond_distance
C18 C19 1.36(2)
C18 C17 1.42(2)
Pt1 P1 2.215(4)
Pt1 P2 2.281(4)
Pt1 S1 2.319(4)
Pt1 Cl1 2.362(4)
P2 C21 1.830(14)
P2 C15 1.831(14)
P2 C27 1.839(15)
S1 C1 1.850(18)
P1 C9 1.809(16)
P1 C3 1.811(15)
P1 C2 1.835(14)
C9 C10 1.33(2)
C9 C14 1.41(2)
C3 C8 1.38(2)
C3 C4 1.42(2)
C15 C20 1.40(2)
C15 C16 1.40(2)
C1 C2 1.521(19)
C27 C28 1.37(2)
C27 C32 1.40(2)
C4 C5 1.36(2)
C7 C6 1.39(2)
C7 C8 1.40(2)
C22 C23 1.39(2)
C22 C21 1.40(2)
C10 C11 1.40(2)
C20 C19 1.41(2)
C16 C17 1.38(2)
C21 C26 1.37(2)
C23 C24 1.36(2)
C5 C6 1.36(2)
C32 C31 1.37(2)
C30 C31 1.37(3)
C30 C29 1.38(2)
C14 C13 1.37(2)
C26 C25 1.37(2)
C12 C13 1.36(2)
C12 C11 1.39(2)
C28 C29 1.36(2)
C24 C25 1.38(2)
